data_2006398
loop_
_publ_author_name
'Warda, Salam A.'

_publ_section_title
;A
 (3,5-Dimethylpyridine-<i>N</i>)(<i>N</i>-salicylideneglycinato-<i>O</i>,<i>N</i>,<i>O</i>':<i>O</i>'')copper(II)
 Polymer
;
_journal_issue 8
_journal_name_full 'Acta Crystallographica Section C'
_journal_page_first 1010
_journal_page_last 1011
_journal_paper_doi 10.1107/S0108270197004241
_journal_volume 53
_journal_year 1997
_chemical_formula_iupac '[Cu (C9 H7 N O3) (C7 H9 N)]'
_chemical_formula_sum 'C16 H16 Cu N2 O3'
_chemical_formula_weight 347.85
_chemical_name_systematic
;
 (3,5-Dimethylpyridine) (N-salicylideneglycinato)-Copper(II) Polymer
;
_space_group_IT_number 14
_symmetry_cell_setting monoclinic
_symmetry_space_group_name_Hall '-P 2ybc'
_symmetry_space_group_name_H-M 'P 1 21/c 1'
_audit_creation_method SHELXL
_cell_angle_alpha 90.00
_cell_angle_beta 106.453(4)
_cell_angle_gamma 90.00
_cell_formula_units_Z 4
_cell_length_a 14.1995(7)
_cell_length_b 11.3316(5)
_cell_length_c 9.7483(5)
_cell_measurement_reflns_used 25
_cell_measurement_temperature 293(2)
_cell_measurement_theta_max 19.66
_cell_measurement_theta_min 17.29
_cell_volume 1504.30(13)
_computing_cell_refinement 'CAD-4 EXPRESS'
_computing_data_collection 'CAD-4 EXPRESS (Enraf Nonius, 1992)'
_computing_data_reduction 'XCAD4 (Harms, 1997)'
_computing_molecular_graphics 'XP in SHELXTL (Siemens, 1996b)'
_computing_publication_material 'SHELXL96 (Sheldrick, 1996b)'
_computing_structure_refinement 'SHELXL96 (Sheldrick, 1996a)'
_computing_structure_solution 'SHELXS86 (Sheldrick, 1990)'
_diffrn_ambient_temperature 293(2)
_diffrn_measurement_device 'Enraf Nonius CAD4'
_diffrn_measurement_method '\w/2\q scans'
_diffrn_radiation_monochromator graphite
_diffrn_radiation_source 'fine-focus sealed tube'
_diffrn_radiation_type CuK\a
_diffrn_radiation_wavelength 1.54178
_diffrn_reflns_av_R_equivalents 0.0265
_diffrn_reflns_av_sigmaI/netI 0.0108
_diffrn_reflns_limit_h_max 15
_diffrn_reflns_limit_h_min -15
_diffrn_reflns_limit_k_max 0
_diffrn_reflns_limit_k_min -12
_diffrn_reflns_limit_l_max 10
_diffrn_reflns_limit_l_min 0
_diffrn_reflns_number 2375
_diffrn_reflns_theta_max 59.93
_diffrn_reflns_theta_min 5.08
_diffrn_standards_decay_% 0
_diffrn_standards_interval_time 120
_diffrn_standards_number 3
_exptl_absorpt_coefficient_mu 2.174
_exptl_absorpt_correction_T_max 0.581
_exptl_absorpt_correction_T_min 0.405
_exptl_absorpt_correction_type 'empirical with \y-scans (Siemens, 1996a)'
_exptl_crystal_colour 'dark green'
_exptl_crystal_density_diffrn 1.536
_exptl_crystal_density_method 'not measured'
_exptl_crystal_description prism
_exptl_crystal_F_000 716
_exptl_crystal_size_max 0.44
_exptl_crystal_size_mid 0.28
_exptl_crystal_size_min 0.25
_refine_diff_density_max 1.079
_refine_diff_density_min -1.273
_refine_ls_extinction_coef 0.0065(8)
_refine_ls_extinction_method 'SHELXL96 (Sheldrick, 1996b)'
_refine_ls_goodness_of_fit_all 1.143
_refine_ls_goodness_of_fit_obs 1.153
_refine_ls_hydrogen_treatment 'H atoms riding, idealized methyl groups'
_refine_ls_matrix_type full
_refine_ls_number_parameters 202
_refine_ls_number_reflns 2224
_refine_ls_number_restraints 0
_refine_ls_restrained_S_all 1.143
_refine_ls_restrained_S_obs 1.153
_refine_ls_R_factor_all 0.0558
_refine_ls_R_factor_obs .0553
_refine_ls_shift/esd_max 0.000
_refine_ls_shift/esd_mean 0.000
_refine_ls_structure_factor_coef Fsqd
_refine_ls_weighting_details 'w = 1/[\s^2^(Fo^2^)+(0.0964P)^2^+1.8517P] where P=(Fo^2^+2Fc^2^)/3'
_refine_ls_weighting_scheme calc
_refine_ls_wR_factor_all 0.1467
_refine_ls_wR_factor_obs .1462
_reflns_number_observed 2175
_reflns_number_total 2224
_reflns_observed_criterion >2sigma(I)
_cod_data_source_file jz1196.cif
_cod_data_source_block 35py97
_cod_depositor_comments
;
The following automatic conversions were performed:
'_symmetry_cell_setting' value 'Monoclinic' changed to 'monoclinic'
according to '/home/saulius/struct/CIF-dictionaries/cif_core.dic'
dictionary named 'cif_core.dic' version 2.4.1 from 2010-06-29.

Automatic conversion script
Id: cif_fix_enum 1527 2010-12-29 10:47:43Z saulius 

The following automatic conversions were performed:

'_symmetry_cell_setting' value 'Monoclinic' changed to 'monoclinic'
according to /home/saulius/struct/CIF-dictionaries/cif_core.dic
dictionary named 'cif_core.dic' version 2.4.1 from 2010-06-29.

Automatic conversion script
Id: cif_fix_values 1715 2011-07-08 13:25:40Z adriana 

The following automatic conversions were performed:

'_refine_ls_weighting_scheme' value 'calc w =
1/[\s^2^(Fo^2^)+(0.0964P)^2^+1.8517P] where P=(Fo^2^+2Fc^2^)/3' was
changed to 'calc'. New tag '_refine_ls_weighting_details' was
created. The value of the new tag was set to 'w =
1/[\s^2^(Fo^2^)+(0.0964P)^2^+1.8517P] where P=(Fo^2^+2Fc^2^)/3'.

Automatic conversion script
Id: cif_fix_values 3143 2015-03-26 13:38:13Z robertas 
;
_cod_original_sg_symbol_H-M 'P 21/c'
_cod_database_code 2006398

loop_
_symmetry_equiv_pos_as_xyz
'x, y, z'
'-x, y+1/2, -z+1/2'
'-x, -y, -z'
'x, -y-1/2, z-1/2'

loop_
_atom_site_aniso_label
_atom_site_aniso_U_11
_atom_site_aniso_U_22
_atom_site_aniso_U_33
_atom_site_aniso_U_12
_atom_site_aniso_U_13
_atom_site_aniso_U_23
Cu .0223(4) .0321(4) .0222(4) .00302(17) .0056(2) .00704(18)
O1 .0290(13) .0387(13) .0308(13) .0012(10) .0078(10) .0097(11)
N1 .0234(14) .0290(15) .0210(14) .0000(11) .0022(11) .0025(11)
C1 .0288(18) .0306(18) .0231(17) -.0088(14) .0060(13) -.0061(14)
O2 .0248(12) .0453(15) .0276(12) .0038(11) .0057(10) .0105(11)
N2 .0306(15) .0340(16) .0236(14) .0078(12) .0057(11) .0034(12)
C2 .043(2) .047(2) .0303(19) -.0117(17) .0117(16) .0040(17)
C3 .046(2) .064(3) .044(2) -.017(2) .0244(19) -.002(2)
O3 .0345(13) .0422(14) .0289(13) .0004(11) .0117(11) .0097(11)
C4 .034(2) .071(3) .063(3) -.005(2) .028(2) .000(2)
C5 .0283(19) .053(2) .046(2) -.0002(18) .0104(17) .002(2)
C6 .0261(18) .0337(18) .0255(17) -.0041(14) .0077(14) -.0050(15)
C7 .0234(17) .0318(17) .0245(16) .0019(13) .0023(13) -.0005(14)
C8 .0280(17) .0314(18) .0277(17) .0015(14) .0063(14) .0077(14)
C9 .0270(16) .0271(16) .0217(16) -.0030(14) .0034(13) -.0009(14)
C10 .0322(19) .038(2) .0291(18) .0045(15) .0083(15) .0007(15)
C11 .0287(18) .046(2) .0322(19) .0112(17) .0028(15) -.0080(17)
C12 .040(2) .046(2) .033(2) .0185(18) -.0046(16) -.0031(18)
C13 .054(2) .036(2) .0278(19) .0088(18) .0040(17) .0046(16)
C14 .037(2) .041(2) .0280(19) .0057(16) .0076(16) .0062(16)
C15 .034(2) .075(3) .065(3) .012(2) .014(2) -.005(2)
C16 .085(4) .049(3) .047(3) .009(2) .005(2) .020(2)

loop_
_atom_site_label
_atom_site_fract_x
_atom_site_fract_y
_atom_site_fract_z
_atom_site_U_iso_or_equiv
_atom_site_thermal_displace_type
_atom_site_calc_flag
_atom_site_refinement_flags
_atom_site_occupancy
_atom_site_disorder_group
_atom_site_type_symbol
Cu .23211(3) .09006(4) .14839(5) .0257(3) Uani d . 1 . Cu
O1 .14506(17) .0104(2) .2367(2) .0330(6) Uani d . 1 . O
N1 .12558(19) .1810(2) .0252(3) .0253(6) Uani d . 1 . N
C1 .0515(2) .0304(3) .2190(3) .0278(8) Uani d . 1 . C
O2 .30478(16) .1479(2) .0161(2) .0329(6) Uani d . 1 . O
N2 .3463(2) -.0122(3) .2523(3) .0298(7) Uani d . 1 . N
C2 .0033(3) -.0276(4) .3071(4) .0397(9) Uani d . 1 . C
H2 .0385 -.0808 .3752 .048 Uiso calc R 1 . H
C3 -.0930(3) -.0088(4) .2963(4) .0488(11) Uani d . 1 . C
H3 -.1216 -.0472 .3587 .059 Uiso calc R 1 . H
O3 .29164(18) .2613(2) -.1749(2) .0346(6) Uani d . 1 . O
C4 -.1494(3) .0672(4) .1934(5) .0533(12) Uani d . 1 . C
H4 -.2157 .0785 .1851 .064 Uiso calc R 1 . H
C5 -.1059(3) .1246(4) .1050(5) .0425(9) Uani d . 1 . C
H5 -.1435 .1752 .0358 .051 Uiso calc R 1 . H
C6 -.0057(3) .1101(3) .1146(4) .0284(8) Uani d . 1 . C
C7 .0340(2) .1769(3) .0194(4) .0275(7) Uani d . 1 . C
H7 -.0095 .2206 -.0517 .033 Uiso calc R 1 . H
C8 .1566(2) .2533(3) -.0776(4) .0293(8) Uani d . 1 . C
H8A .1564 .3358 -.0511 .035 Uiso calc R 1 . H
H8B .1108 .2435 -.1719 .035 Uiso calc R 1 . H
C9 .2582(2) .2183(3) -.0815(3) .0260(7) Uani d . 1 . C
C10 .4374(2) .0135(3) .2446(4) .0332(8) Uani d . 1 . C
H10 .4452 .0768 .1879 .040 Uiso calc R 1 . H
C11 .5193(3) -.0492(4) .3163(4) .0367(9) Uani d . 1 . C
C12 .5066(3) -.1422(4) .4026(4) .0431(10) Uani d . 1 . C
H12 .5606 -.1859 .4536 .052 Uiso calc R 1 . H
C13 .4142(3) -.1696(3) .4127(4) .0406(9) Uani d . 1 . C
C14 .3363(3) -.1026(3) .3351(4) .0356(9) Uani d . 1 . C
H14 .2737 -.1213 .3406 .043 Uiso calc R 1 . H
C15 .6194(3) -.0187(5) .3006(5) .0576(12) Uani d . 1 . C
H15A .6225 .0644 .2833 .086 Uiso calc R 1 . H
H15B .6302 -.0618 .2216 .086 Uiso calc R 1 . H
H15C .6690 -.0393 .3868 .086 Uiso calc R 1 . H
C16 .3997(4) -.2683(4) .5094(5) .0630(13) Uani d . 1 . C
H16A .4376 -.2523 .6059 .095 Uiso calc R 1 . H
H16B .4209 -.3416 .4784 .095 Uiso calc R 1 . H
H16C .3315 -.2737 .5051 .095 Uiso calc R 1 . H

loop_
_atom_type_symbol
_atom_type_description
_atom_type_scat_dispersion_real
_atom_type_scat_dispersion_imag
_atom_type_scat_source
C C 0.0181 0.0091 'International Tables Vol C Tables 4.2.6.8 and 6.1.1.4'
H H 0.0000 0.0000 'International Tables Vol C Tables 4.2.6.8 and 6.1.1.4'
N N 0.0311 0.0180 'International Tables Vol C Tables 4.2.6.8 and 6.1.1.4'
O O 0.0492 0.0322 'International Tables Vol C Tables 4.2.6.8 and 6.1.1.4'
Cu Cu -1.9646 0.5888 'International Tables Vol C Tables 4.2.6.8 and 6.1.1.4'

loop_
_geom_angle_atom_site_label_1
_geom_angle_atom_site_label_2
_geom_angle_atom_site_label_3
_geom_angle_site_symmetry_3
_geom_angle
_geom_angle_publ_flag
O1 Cu N1 . 92.25(10) y
O1 Cu O2 . 165.75(11) y
N1 Cu O2 . 83.09(10) y
O1 Cu N2 . 91.88(11) y
N1 Cu N2 . 172.38(11) y
O2 Cu N2 . 91.39(11) y
O1 Cu O3 4_566 98.62(10) y
N1 Cu O3 4_566 97.27(10) y
O2 Cu O3 4_566 95.33(10) y
N2 Cu O3 4_566 88.44(10) y
C1 O1 Cu . 128.1(2) ?
C7 N1 C8 . 119.3(3) ?
C7 N1 Cu . 127.6(2) ?
C8 N1 Cu . 113.0(2) ?
O1 C1 C2 . 119.4(3) ?
O1 C1 C6 . 123.7(3) ?
C2 C1 C6 . 116.9(3) ?
C9 O2 Cu . 116.0(2) ?
C14 N2 C10 . 117.8(3) ?
C14 N2 Cu . 122.4(2) ?
C10 N2 Cu . 119.7(2) ?
C3 C2 C1 . 122.3(4) ?
C3 C2 H2 . 118.9(2) ?
C1 C2 H2 . 118.9(2) ?
C2 C3 C4 . 121.0(4) ?
C2 C3 H3 . 119.5(2) ?
C4 C3 H3 . 119.5(2) ?
C9 O3 Cu 4_565 132.6(2) ?
C5 C4 C3 . 118.7(4) ?
C5 C4 H4 . 120.6(3) ?
C3 C4 H4 . 120.6(2) ?
C4 C5 C6 . 122.3(4) ?
C4 C5 H5 . 118.9(3) ?
C6 C5 H5 . 118.9(2) ?
C5 C6 C1 . 118.8(3) ?
C5 C6 C7 . 118.1(3) ?
C1 C6 C7 . 123.1(3) ?
N1 C7 C6 . 124.7(3) ?
N1 C7 H7 . 117.64(19) ?
C6 C7 H7 . 117.64(19) ?
N1 C8 C9 . 110.3(3) ?
N1 C8 H8A . 109.59(17) ?
C9 C8 H8A . 109.59(18) ?
N1 C8 H8B . 109.59(17) ?
C9 C8 H8B . 109.59(18) ?
H8A C8 H8B . 108.1 ?
O3 C9 O2 . 124.7(3) ?
O3 C9 C8 . 118.9(3) ?
O2 C9 C8 . 116.4(3) ?
N2 C10 C11 . 123.2(3) ?
N2 C10 H10 . 118.4(2) ?
C11 C10 H10 . 118.4(2) ?
C10 C11 C12 . 117.6(3) ?
C10 C11 C15 . 121.0(4) ?
C12 C11 C15 . 121.4(4) ?
C13 C12 C11 . 120.2(3) ?
C13 C12 H12 . 119.9(2) ?
C11 C12 H12 . 119.9(2) ?
C14 C13 C12 . 117.9(4) ?
C14 C13 C16 . 121.3(4) ?
C12 C13 C16 . 120.7(4) ?
N2 C14 C13 . 123.2(4) ?
N2 C14 H14 . 118.4(2) ?
C13 C14 H14 . 118.4(2) ?
C11 C15 H15A . 109.5(3) ?
C11 C15 H15B . 109.5(2) ?
H15A C15 H15B . 109.5 ?
C11 C15 H15C . 109.5(2) ?
H15A C15 H15C . 109.5 ?
H15B C15 H15C . 109.5 ?
C13 C16 H16A . 109.5(2) ?
C13 C16 H16B . 109.5(3) ?
H16A C16 H16B . 109.5 ?
C13 C16 H16C . 109.5(3) ?
H16A C16 H16C . 109.5 ?
H16B C16 H16C . 109.5 ?

loop_
_geom_bond_atom_site_label_1
_geom_bond_atom_site_label_2
_geom_bond_site_symmetry_2
_geom_bond_distance
_geom_bond_publ_flag
Cu O1 . 1.920(2) y
Cu N1 . 1.940(3) y
Cu O2 . 1.977(2) y
Cu N2 . 2.017(3) y
Cu O3 4_566 2.386(2) y
O1 C1 . 1.309(4) ?
N1 C7 . 1.286(4) ?
N1 C8 . 1.456(4) ?
C1 C2 . 1.404(5) ?
C1 C6 . 1.429(5) ?
O2 C9 . 1.274(4) ?
N2 C14 . 1.337(5) ?
N2 C10 . 1.349(4) ?
C2 C3 . 1.358(6) ?
C2 H2 . .9300 ?
C3 C4 . 1.391(7) ?
C3 H3 . .9300 ?
O3 C9 . 1.240(4) ?
O3 Cu 4_565 2.386(2) ?
C4 C5 . 1.360(6) ?
C4 H4 . .9300 ?
C5 C6 . 1.408(5) ?
C5 H5 . .9300 ?
C6 C7 . 1.432(5) ?
C7 H7 . .9300 ?
C8 C9 . 1.507(5) ?
C8 H8A . .9700 ?
C8 H8B . .9700 ?
C10 C11 . 1.373(5) ?
C10 H10 . .9300 ?
C11 C12 . 1.391(6) ?
C11 C15 . 1.512(6) ?
C12 C13 . 1.379(6) ?
C12 H12 . .9300 ?
C13 C14 . 1.378(6) ?
C13 C16 . 1.513(6) ?
C14 H14 . .9300 ?
C15 H15A . .9600 ?
C15 H15B . .9600 ?
C15 H15C . .9600 ?
C16 H16A . .9600 ?
C16 H16B . .9600 ?
C16 H16C . .9600 ?

loop_
_geom_torsion_atom_site_label_1
_geom_torsion_atom_site_label_2
_geom_torsion_atom_site_label_3
_geom_torsion_atom_site_label_4
_geom_torsion_site_symmetry_1
_geom_torsion
N1 Cu O1 C1 . -6.3(3)
O2 Cu O1 C1 . -76.7(5)
N2 Cu O1 C1 . -179.9(3)
O3 Cu O1 C1 4_566 91.4(3)
O1 Cu N1 C7 . -0.3(3)
O2 Cu N1 C7 . 166.2(3)
N2 Cu N1 C7 . 122.5(8)
O3 Cu N1 C7 4_566 -99.3(3)
O1 Cu N1 C8 . -175.1(2)
O2 Cu N1 C8 . -8.6(2)
N2 Cu N1 C8 . -52.3(9)
O3 Cu N1 C8 4_566 86.0(2)
Cu O1 C1 C2 . -172.0(2)
Cu O1 C1 C6 . 7.3(5)
O1 Cu O2 C9 . 74.4(5)
N1 Cu O2 C9 . 2.9(2)
N2 Cu O2 C9 . 177.6(2)
O3 Cu O2 C9 4_566 -93.8(2)
O1 Cu N2 C14 . 4.9(3)
N1 Cu N2 C14 . -117.9(8)
O2 Cu N2 C14 . -161.2(3)
O3 Cu N2 C14 4_566 103.5(3)
O1 Cu N2 C10 . -172.0(3)
N1 Cu N2 C10 . 65.2(9)
O2 Cu N2 C10 . 21.9(3)
O3 Cu N2 C10 4_566 -73.4(3)
O1 C1 C2 C3 . 178.5(4)
C6 C1 C2 C3 . -0.8(5)
C1 C2 C3 C4 . 1.9(7)
C2 C3 C4 C5 . -1.4(7)
C3 C4 C5 C6 . -0.2(7)
C4 C5 C6 C1 . 1.3(6)
C4 C5 C6 C7 . -178.3(4)
O1 C1 C6 C5 . 179.9(3)
C2 C1 C6 C5 . -0.8(5)
O1 C1 C6 C7 . -0.5(5)
C2 C1 C6 C7 . 178.8(3)
C8 N1 C7 C6 . -179.5(3)
Cu N1 C7 C6 . 6.0(5)
C5 C6 C7 N1 . 173.1(3)
C1 C6 C7 N1 . -6.4(5)
C7 N1 C8 C9 . -163.1(3)
Cu N1 C8 C9 . 12.2(3)
Cu O3 C9 O2 4_565 -171.6(2)
Cu O3 C9 C8 4_565 6.2(5)
Cu O2 C9 O3 . -178.6(3)
Cu O2 C9 C8 . 3.5(4)
N1 C8 C9 O3 . 171.7(3)
N1 C8 C9 O2 . -10.3(4)
C14 N2 C10 C11 . 0.6(5)
Cu N2 C10 C11 . 177.6(3)
N2 C10 C11 C12 . -1.1(5)
N2 C10 C11 C15 . 178.3(4)
C10 C11 C12 C13 . 0.8(6)
C15 C11 C12 C13 . -178.7(4)
C11 C12 C13 C14 . 0.1(6)
C11 C12 C13 C16 . -178.3(4)
C10 N2 C14 C13 . 0.4(5)
Cu N2 C14 C13 . -176.6(3)
C12 C13 C14 N2 . -0.7(6)
C16 C13 C14 N2 . 177.7(4)
